data_7107762
loop_
_publ_author_name
'Akihiro Shimizu'
'Yasukazu Hirao'
'Kozo Matsumoto'
'Hiroyuki Kurata'
'Takashi Kubo'
'Mikio Uruichi'
'Kyuya Yakushi'

_publ_section_title
;
 Aromaticity and pi-bond covalency: Strong intermolecular covalent bonding
 interaction of a Kekule hydrocarbon with very large singlet biradical
 character
;
_journal_name_full Chem.Commun.
_journal_page_first 5629
_journal_paper_doi 10.1039/c2cc31955a
_journal_volume 48
_journal_year 2012
_chemical_formula_moiety 'C72 H52, 2(C8 H10)'
_chemical_formula_sum 'C88 H72'
_chemical_formula_weight 1129.46
_chemical_name_systematic
;
?
;
_space_group_IT_number 14
_symmetry_cell_setting monoclinic
_symmetry_Int_Tables_number 14
_symmetry_space_group_name_Hall '-P 2yn'
_symmetry_space_group_name_H-M 'P 1 21/n 1'
_atom_sites_solution_hydrogens geom
_atom_sites_solution_primary direct
_atom_sites_solution_secondary difmap
_audit_creation_method SHELXL-97
_cell_angle_alpha 90.00
_cell_angle_beta 100.876(2)
_cell_angle_gamma 90.00
_cell_formula_units_Z 2
_cell_length_a 16.1189(8)
_cell_length_b 9.4946(5)
_cell_length_c 21.3361(12)
_cell_measurement_reflns_used 22398
_cell_measurement_temperature 150(2)
_cell_measurement_theta_max 27.4
_cell_measurement_theta_min 3.0
_cell_volume 3206.7(3)
_computing_cell_refinement PROCESS-AUTO
_computing_data_collection PROCESS-AUTO
_computing_data_reduction 'teXsan Ver. 2.0'
_computing_publication_material 'teXsan Ver. 2.0'
_computing_structure_refinement SHELXL97
_computing_structure_solution SHELXS86
_diffrn_ambient_temperature 150(2)
_diffrn_detector_area_resol_mean 10.00
_diffrn_measured_fraction_theta_full 0.997
_diffrn_measured_fraction_theta_max 0.997
_diffrn_measurement_device_type 'Rigaku RAXIS-RAPID Imaging Plate'
_diffrn_measurement_method \w
_diffrn_radiation_monochromator graphite
_diffrn_radiation_source 'fine-focus sealed tube'
_diffrn_radiation_type MoK\a
_diffrn_radiation_wavelength 0.71075
_diffrn_reflns_av_R_equivalents 0.1074
_diffrn_reflns_av_sigmaI/netI 0.0632
_diffrn_reflns_limit_h_max 20
_diffrn_reflns_limit_h_min -19
_diffrn_reflns_limit_k_max 12
_diffrn_reflns_limit_k_min -12
_diffrn_reflns_limit_l_max 27
_diffrn_reflns_limit_l_min -27
_diffrn_reflns_number 52330
_diffrn_reflns_theta_full 27.46
_diffrn_reflns_theta_max 27.46
_diffrn_reflns_theta_min 3.02
_exptl_absorpt_coefficient_mu 0.066
_exptl_absorpt_correction_type none
_exptl_crystal_colour black
_exptl_crystal_density_diffrn 1.170
_exptl_crystal_density_method 'not measured'
_exptl_crystal_description needle
_exptl_crystal_F_000 1200
_exptl_crystal_size_max 0.100
_exptl_crystal_size_mid 0.100
_exptl_crystal_size_min 0.100
_refine_diff_density_max 0.350
_refine_diff_density_min -0.233
_refine_diff_density_rms 0.053
_refine_ls_extinction_method none
_refine_ls_goodness_of_fit_ref 0.988
_refine_ls_hydrogen_treatment noref
_refine_ls_matrix_type full
_refine_ls_number_parameters 397
_refine_ls_number_reflns 7328
_refine_ls_number_restraints 0
_refine_ls_restrained_S_all 0.988
_refine_ls_R_factor_all 0.1337
_refine_ls_R_factor_gt 0.0698
_refine_ls_shift/su_max 0.000
_refine_ls_shift/su_mean 0.000
_refine_ls_structure_factor_coef Fsqd
_refine_ls_weighting_details 'calc w=1/[\s^2^(Fo^2^)+(0.1307P)^2^+0.0000P] where P=(Fo^2^+2Fc^2^)/3'
_refine_ls_weighting_scheme calc
_refine_ls_wR_factor_gt 0.1869
_refine_ls_wR_factor_ref 0.2289
_reflns_number_gt 3758
_reflns_number_total 7328
_reflns_threshold_expression >2sigma(I)
_cod_data_source_file c2cc31955a.txt
_cod_data_source_block Ph4tBu2ADPL
_cod_original_sg_symbol_H-M 'P 21/n '
_cod_database_code 7107762

loop_
_symmetry_equiv_pos_as_xyz
'x, y, z'
'-x+1/2, y+1/2, -z+1/2'
'-x, -y, -z'
'x-1/2, -y-1/2, z-1/2'

loop_
_atom_site_label
_atom_site_type_symbol
_atom_site_fract_x
_atom_site_fract_y
_atom_site_fract_z
_atom_site_U_iso_or_equiv
_atom_site_adp_type
_atom_site_occupancy
_atom_site_symmetry_multiplicity
_atom_site_calc_flag
C1 C 0.44887(14) -0.4137(2) -0.04349(11) 0.0426(6) Uani 1 1 d
C2 C 0.46776(14) -0.3711(2) 0.02019(11) 0.0407(5) Uani 1 1 d
C3 C 0.43393(13) -0.2432(2) 0.04139(10) 0.0392(5) Uani 1 1 d
C4 C 0.45496(14) -0.2080(2) 0.10498(11) 0.0409(5) Uani 1 1 d
C5 C 0.43344(14) -0.0847(2) 0.14014(11) 0.0410(5) Uani 1 1 d
C6 C 0.38534(15) 0.0380(2) 0.12559(11) 0.0463(6) Uani 1 1 d
C7 C 0.37925(16) 0.1338(2) 0.17334(11) 0.0487(6) Uani 1 1 d
C8 C 0.41945(15) 0.1135(2) 0.23820(11) 0.0440(6) Uani 1 1 d
C9 C 0.41350(16) 0.2078(3) 0.28889(12) 0.0504(6) Uani 1 1 d
C10 C 0.45352(16) 0.1779(3) 0.35151(12) 0.0518(6) Uani 1 1 d
C11 C 0.50383(16) 0.0564(3) 0.36463(11) 0.0520(6) Uani 1 1 d
C12 C 0.51090(14) -0.0420(2) 0.31574(11) 0.0445(6) Uani 1 1 d
C13 C 0.55672(15) -0.1717(3) 0.32514(11) 0.0479(6) Uani 1 1 d
C14 C 0.56148(15) -0.2644(2) 0.27555(11) 0.0447(6) Uani 1 1 d
C15 C 0.52042(14) -0.2318(2) 0.21352(11) 0.0412(5) Uani 1 1 d
C16 C 0.47381(14) -0.1053(2) 0.20397(11) 0.0409(5) Uani 1 1 d
C17 C 0.46876(14) -0.0101(2) 0.25311(11) 0.0405(5) Uani 1 1 d
C18 C 0.50990(14) -0.2986(2) 0.15051(11) 0.0396(5) Uani 1 1 d
C19 C 0.54195(14) -0.4217(2) 0.13133(11) 0.0404(5) Uani 1 1 d
C20 C 0.52063(14) -0.4616(2) 0.06539(10) 0.0400(5) Uani 1 1 d
C21 C 0.37552(14) -0.1554(2) -0.00590(11) 0.0422(5) Uani 1 1 d
C22 C 0.28914(15) -0.1590(3) -0.00567(12) 0.0528(7) Uani 1 1 d
C23 C 0.23347(16) -0.0831(3) -0.05046(13) 0.0604(7) Uani 1 1 d
C24 C 0.26264(18) -0.0037(3) -0.09566(13) 0.0608(7) Uani 1 1 d
C25 C 0.34806(19) 0.0014(3) -0.09604(13) 0.0624(7) Uani 1 1 d
C26 C 0.40415(15) -0.0743(3) -0.05161(12) 0.0508(6) Uani 1 1 d
C27 C 0.60029(15) -0.5137(2) 0.17595(11) 0.0431(6) Uani 1 1 d
C28 C 0.68626(17) -0.5020(3) 0.17801(13) 0.0594(7) Uani 1 1 d
C29 C 0.74195(19) -0.5866(4) 0.21823(16) 0.0782(10) Uani 1 1 d
C30 C 0.7125(2) -0.6863(4) 0.25487(16) 0.0794(10) Uani 1 1 d
C31 C 0.6270(2) -0.7002(3) 0.25267(15) 0.0738(9) Uani 1 1 d
C32 C 0.57113(17) -0.6136(3) 0.21346(13) 0.0598(7) Uani 1 1 d
C33 C 0.44853(17) 0.2832(3) 0.40580(12) 0.0560(7) Uani 1 1 d
C34 C 0.4436(2) 0.2064(3) 0.46768(15) 0.0834(10) Uani 1 1 d
C35 C 0.3709(2) 0.3754(4) 0.39027(16) 0.0888(11) Uani 1 1 d
C36 C 0.5271(2) 0.3734(4) 0.41622(17) 0.0958(12) Uani 1 1 d
C37 C 0.26954(17) -0.5086(3) 0.16175(14) 0.0567(7) Uani 1 1 d
C38 C 0.20887(18) -0.5975(3) 0.17747(15) 0.0631(8) Uani 1 1 d
C39 C 0.16941(18) -0.6966(3) 0.13397(17) 0.0697(8) Uani 1 1 d
C40 C 0.18994(18) -0.7078(3) 0.07456(16) 0.0670(8) Uani 1 1 d
C41 C 0.25096(19) -0.6206(3) 0.05741(14) 0.0668(8) Uani 1 1 d
C42 C 0.28995(18) -0.5219(3) 0.10172(14) 0.0603(7) Uani 1 1 d
C43 C 0.3144(2) -0.4036(3) 0.20878(16) 0.0728(9) Uani 1 1 d
C44 C 0.2742(3) -0.6304(4) -0.00723(17) 0.1044(13) Uani 1 1 d
H1 H 0.4142 -0.3553 -0.0746 0.054 Uiso 1 1 d
H2 H 0.3559 0.0547 0.0828 0.057 Uiso 1 1 d
H3 H 0.3468 0.2177 0.1623 0.060 Uiso 1 1 d
H4 H 0.3819 0.2936 0.2803 0.061 Uiso 1 1 d
H5 H 0.5334 0.0386 0.4076 0.063 Uiso 1 1 d
H6 H 0.5858 -0.1963 0.3673 0.060 Uiso 1 1 d
H7 H 0.5930 -0.3504 0.2835 0.054 Uiso 1 1 d
H8 H 0.2684 -0.2144 0.0260 0.064 Uiso 1 1 d
H9 H 0.1737 -0.0884 -0.0514 0.074 Uiso 1 1 d
H10 H 0.2237 0.0509 -0.1260 0.073 Uiso 1 1 d
H11 H 0.3690 0.0569 -0.1274 0.075 Uiso 1 1 d
H12 H 0.4632 -0.0701 -0.0523 0.061 Uiso 1 1 d
H13 H 0.7070 -0.4337 0.1509 0.076 Uiso 1 1 d
H14 H 0.8019 -0.5747 0.2206 0.095 Uiso 1 1 d
H15 H 0.7518 -0.7478 0.2819 0.095 Uiso 1 1 d
H16 H 0.6059 -0.7710 0.2783 0.092 Uiso 1 1 d
H17 H 0.5114 -0.6223 0.2116 0.072 Uiso 1 1 d
H18 H 0.4435 0.2695 0.5015 0.103 Uiso 1 1 d
H19 H 0.4927 0.1445 0.4791 0.103 Uiso 1 1 d
H20 H 0.3948 0.1472 0.4626 0.103 Uiso 1 1 d
H21 H 0.3195 0.3200 0.3843 0.108 Uiso 1 1 d
H22 H 0.3685 0.4422 0.4231 0.108 Uiso 1 1 d
H23 H 0.3700 0.4263 0.3510 0.108 Uiso 1 1 d
H24 H 0.5269 0.4398 0.4494 0.117 Uiso 1 1 d
H25 H 0.5771 0.3162 0.4270 0.117 Uiso 1 1 d
H26 H 0.5312 0.4241 0.3777 0.117 Uiso 1 1 d
H27 H 0.1945 -0.5921 0.2196 0.080 Uiso 1 1 d
H28 H 0.1271 -0.7576 0.1454 0.084 Uiso 1 1 d
H29 H 0.1612 -0.7750 0.0440 0.083 Uiso 1 1 d
H30 H 0.3337 -0.4624 0.0906 0.072 Uiso 1 1 d
H31 H 0.3072 -0.3103 0.1923 0.089 Uiso 1 1 d
H32 H 0.3737 -0.4238 0.2191 0.089 Uiso 1 1 d
H33 H 0.2927 -0.4073 0.2478 0.089 Uiso 1 1 d
H34 H 0.3178 -0.5663 -0.0121 0.123 Uiso 1 1 d
H35 H 0.2268 -0.6153 -0.0409 0.123 Uiso 1 1 d
H36 H 0.2954 -0.7253 -0.0140 0.123 Uiso 1 1 d

loop_
_atom_site_aniso_label
_atom_site_aniso_U_11
_atom_site_aniso_U_22
_atom_site_aniso_U_33
_atom_site_aniso_U_23
_atom_site_aniso_U_13
_atom_site_aniso_U_12
C1 0.0493(13) 0.0389(13) 0.0398(13) -0.0033(10) 0.0091(10) 0.0029(10)
C2 0.0445(12) 0.0378(12) 0.0403(13) -0.0036(10) 0.0090(10) 0.0023(10)
C3 0.0449(12) 0.0348(12) 0.0380(13) -0.0006(10) 0.0082(10) 0.0023(10)
C4 0.0485(13) 0.0350(12) 0.0401(13) -0.0017(10) 0.0107(10) 0.0035(10)
C5 0.0485(13) 0.0372(12) 0.0384(13) -0.0013(10) 0.0107(10) 0.0024(10)
C6 0.0577(15) 0.0414(13) 0.0397(13) -0.0038(11) 0.0084(11) 0.0041(11)
C7 0.0627(15) 0.0400(13) 0.0440(14) -0.0018(11) 0.0115(12) 0.0088(12)
C8 0.0503(13) 0.0400(13) 0.0434(14) -0.0066(11) 0.0130(11) 0.0008(11)
C9 0.0639(15) 0.0417(13) 0.0463(15) -0.0056(11) 0.0125(12) 0.0068(12)
C10 0.0596(15) 0.0469(15) 0.0492(15) -0.0104(12) 0.0110(12) 0.0019(12)
C11 0.0662(16) 0.0514(15) 0.0401(14) -0.0091(12) 0.0138(12) 0.0008(13)
C12 0.0492(14) 0.0441(13) 0.0417(14) -0.0065(11) 0.0122(11) -0.0016(11)
C13 0.0550(14) 0.0463(14) 0.0421(14) -0.0012(11) 0.0079(11) 0.0044(11)
C14 0.0530(14) 0.0411(13) 0.0405(13) -0.0017(11) 0.0104(11) 0.0046(11)
C15 0.0463(13) 0.0389(12) 0.0398(13) -0.0043(10) 0.0119(10) -0.0011(10)
C16 0.0457(13) 0.0377(12) 0.0411(13) -0.0044(10) 0.0126(10) 0.0000(10)
C17 0.0473(13) 0.0372(12) 0.0386(13) -0.0037(10) 0.0120(10) 0.0004(10)
C18 0.0470(13) 0.0358(12) 0.0362(12) -0.0013(10) 0.0084(10) 0.0008(10)
C19 0.0433(12) 0.0383(12) 0.0397(13) -0.0023(10) 0.0076(10) 0.0003(10)
C20 0.0465(13) 0.0372(12) 0.0366(13) -0.0022(10) 0.0085(10) 0.0012(10)
C21 0.0505(14) 0.0370(12) 0.0392(13) -0.0041(10) 0.0085(10) 0.0034(10)
C22 0.0521(15) 0.0561(16) 0.0517(16) 0.0066(13) 0.0137(12) 0.0057(12)
C23 0.0495(15) 0.0716(19) 0.0591(17) 0.0108(15) 0.0080(13) 0.0090(14)
C24 0.0598(17) 0.0642(18) 0.0560(17) 0.0139(14) 0.0048(13) 0.0108(14)
C25 0.0702(18) 0.0633(18) 0.0541(17) 0.0174(14) 0.0132(14) 0.0029(14)
C26 0.0536(15) 0.0510(15) 0.0488(15) 0.0050(12) 0.0122(12) 0.0018(12)
C27 0.0516(14) 0.0379(13) 0.0394(13) -0.0083(10) 0.0078(10) 0.0050(10)
C28 0.0532(16) 0.0699(18) 0.0544(16) -0.0031(14) 0.0086(13) 0.0091(13)
C29 0.0627(18) 0.097(3) 0.072(2) -0.006(2) 0.0042(16) 0.0247(18)
C30 0.096(3) 0.071(2) 0.063(2) -0.0011(17) -0.0046(18) 0.0337(19)
C31 0.096(2) 0.0542(18) 0.064(2) 0.0114(15) -0.0029(17) 0.0030(16)
C32 0.0678(17) 0.0498(16) 0.0585(17) 0.0090(14) 0.0037(14) -0.0022(13)
C33 0.0694(17) 0.0512(15) 0.0482(15) -0.0136(12) 0.0132(13) 0.0034(13)
C34 0.129(3) 0.069(2) 0.060(2) -0.0105(16) 0.0370(19) 0.010(2)
C35 0.107(3) 0.091(2) 0.069(2) -0.0299(19) 0.0172(18) 0.030(2)
C36 0.107(3) 0.097(3) 0.092(3) -0.052(2) 0.039(2) -0.038(2)
C37 0.0558(16) 0.0444(15) 0.0729(19) 0.0029(13) 0.0196(14) 0.0057(12)
C38 0.0635(17) 0.0518(16) 0.081(2) 0.0031(15) 0.0310(15) 0.0065(14)
C39 0.0615(17) 0.0556(18) 0.096(3) 0.0051(17) 0.0254(17) -0.0037(14)
C40 0.0610(17) 0.0624(18) 0.076(2) 0.0034(16) 0.0092(15) -0.0075(14)
C41 0.0734(19) 0.0666(19) 0.0610(19) 0.0113(15) 0.0139(15) -0.0034(16)
C42 0.0648(17) 0.0489(16) 0.0682(19) 0.0079(14) 0.0156(14) -0.0027(13)
C43 0.077(2) 0.0576(18) 0.088(2) -0.0069(17) 0.0256(17) 0.0000(15)
C44 0.136(3) 0.111(3) 0.071(2) -0.004(2) 0.033(2) -0.039(3)

loop_
_atom_type_symbol
_atom_type_description
_atom_type_scat_dispersion_real
_atom_type_scat_dispersion_imag
_atom_type_scat_source
C C 0.0033 0.0016 'International Tables Vol C Tables 4.2.6.8 and 6.1.1.4'
H H 0.0000 0.0000 'International Tables Vol C Tables 4.2.6.8 and 6.1.1.4'

loop_
_geom_angle_atom_site_label_1
_geom_angle_atom_site_label_2
_geom_angle_atom_site_label_3
_geom_angle
_geom_angle_site_symmetry_1
_geom_angle_site_symmetry_3
C2 C1 C20 123.1(2) . 3_645
C2 C1 H1 119.9 . .
C20 C1 H1 117.0 3_645 .
C1 C2 C3 121.7(2) . .
C1 C2 C20 118.1(2) . .
C3 C2 C20 120.2(2) . .
C4 C3 C2 118.6(2) . .
C4 C3 C21 122.4(2) . .
C2 C3 C21 119.05(19) . .
C3 C4 C18 121.1(2) . .
C3 C4 C5 131.3(2) . .
C18 C4 C5 107.54(19) . .
C6 C5 C16 117.7(2) . .
C6 C5 C4 136.4(2) . .
C16 C5 C4 105.87(19) . .
C7 C6 C5 119.8(2) . .
C7 C6 H2 120.0 . .
C5 C6 H2 120.2 . .
C6 C7 C8 122.9(2) . .
C6 C7 H3 118.5 . .
C8 C7 H3 118.6 . .
C17 C8 C9 117.7(2) . .
C17 C8 C7 117.5(2) . .
C9 C8 C7 124.7(2) . .
C10 C9 C8 120.9(2) . .
C10 C9 H4 119.1 . .
C8 C9 H4 119.9 . .
C9 C10 C11 120.0(2) . .
C9 C10 C33 120.4(2) . .
C11 C10 C33 119.4(2) . .
C10 C11 C12 121.1(2) . .
C10 C11 H5 119.7 . .
C12 C11 H5 119.2 . .
C17 C12 C11 117.5(2) . .
C17 C12 C13 117.4(2) . .
C11 C12 C13 125.0(2) . .
C14 C13 C12 122.7(2) . .
C14 C13 H6 118.1 . .
C12 C13 H6 119.2 . .
C13 C14 C15 119.7(2) . .
C13 C14 H7 120.6 . .
C15 C14 H7 119.7 . .
C14 C15 C16 118.0(2) . .
C14 C15 C18 136.4(2) . .
C16 C15 C18 105.63(19) . .
C17 C16 C5 123.6(2) . .
C17 C16 C15 123.2(2) . .
C5 C16 C15 113.2(2) . .
C16 C17 C12 119.0(2) . .
C16 C17 C8 118.4(2) . .
C12 C17 C8 122.6(2) . .
C19 C18 C4 121.2(2) . .
C19 C18 C15 131.1(2) . .
C4 C18 C15 107.74(19) . .
C18 C19 C20 118.9(2) . .
C18 C19 C27 122.5(2) . .
C20 C19 C27 118.55(19) . .
C1 C20 C19 121.2(2) 3_645 .
C1 C20 C2 118.8(2) 3_645 .
C19 C20 C2 120.0(2) . .
C26 C21 C22 118.7(2) . .
C26 C21 C3 122.2(2) . .
C22 C21 C3 119.0(2) . .
C23 C22 C21 120.2(2) . .
C23 C22 H8 120.2 . .
C21 C22 H8 119.6 . .
C24 C23 C22 120.5(2) . .
C24 C23 H9 119.2 . .
C22 C23 H9 120.3 . .
C23 C24 C25 119.8(2) . .
C23 C24 H10 120.1 . .
C25 C24 H10 120.1 . .
C24 C25 C26 120.2(2) . .
C24 C25 H11 120.4 . .
C26 C25 H11 119.5 . .
C25 C26 C21 120.6(2) . .
C25 C26 H12 119.5 . .
C21 C26 H12 119.9 . .
C32 C27 C28 119.1(2) . .
C32 C27 C19 122.1(2) . .
C28 C27 C19 118.8(2) . .
C29 C28 C27 120.3(3) . .
C29 C28 H13 120.3 . .
C27 C28 H13 119.4 . .
C30 C29 C28 120.3(3) . .
C30 C29 H14 120.1 . .
C28 C29 H14 119.6 . .
C29 C30 C31 120.0(3) . .
C29 C30 H15 120.0 . .
C31 C30 H15 120.0 . .
C30 C31 C32 119.9(3) . .
C30 C31 H16 120.3 . .
C32 C31 H16 119.9 . .
C31 C32 C27 120.5(3) . .
C31 C32 H17 120.6 . .
C27 C32 H17 119.0 . .
C36 C33 C35 109.9(3) . .
C36 C33 C34 108.8(3) . .
C35 C33 C34 106.9(3) . .
C36 C33 C10 108.5(2) . .
C35 C33 C10 111.6(2) . .
C34 C33 C10 111.0(2) . .
C33 C34 H18 111.6 . .
C33 C34 H19 109.4 . .
H18 C34 H19 108.1 . .
C33 C34 H20 111.1 . .
H18 C34 H20 109.9 . .
H19 C34 H20 106.5 . .
C33 C35 H21 111.5 . .
C33 C35 H22 111.9 . .
H21 C35 H22 107.7 . .
C33 C35 H23 110.9 . .
H21 C35 H23 106.6 . .
H22 C35 H23 108.1 . .
C33 C36 H24 111.5 . .
C33 C36 H25 110.9 . .
H24 C36 H25 108.5 . .
C33 C36 H26 110.4 . .
H24 C36 H26 108.3 . .
H25 C36 H26 107.1 . .
C38 C37 C42 118.1(3) . .
C38 C37 C43 121.2(3) . .
C42 C37 C43 120.7(3) . .
C37 C38 C39 120.5(3) . .
C37 C38 H27 119.7 . .
C39 C38 H27 119.7 . .
C40 C39 C38 120.6(3) . .
C40 C39 H28 119.6 . .
C38 C39 H28 119.8 . .
C39 C40 C41 120.3(3) . .
C39 C40 H29 120.4 . .
C41 C40 H29 119.3 . .
C40 C41 C42 118.3(3) . .
C40 C41 C44 121.3(3) . .
C42 C41 C44 120.4(3) . .
C37 C42 C41 122.2(3) . .
C37 C42 H30 118.9 . .
C41 C42 H30 118.9 . .
C37 C43 H31 111.2 . .
C37 C43 H32 110.7 . .
H31 C43 H32 108.5 . .
C37 C43 H33 110.3 . .
H31 C43 H33 108.3 . .
H32 C43 H33 107.7 . .
C41 C44 H34 112.3 . .
C41 C44 H35 112.3 . .
H34 C44 H35 109.0 . .
C41 C44 H36 110.2 . .
H34 C44 H36 106.6 . .
H35 C44 H36 106.1 . .

loop_
_geom_bond_atom_site_label_1
_geom_bond_atom_site_label_2
_geom_bond_distance
_geom_bond_site_symmetry_2
C1 C2 1.395(3) .
C1 C20 1.396(3) 3_645
C1 H1 0.960 .
C2 C3 1.438(3) .
C2 C20 1.444(3) .
C3 C4 1.376(3) .
C3 C21 1.497(3) .
C4 C18 1.464(3) .
C4 C5 1.466(3) .
C5 C6 1.401(3) .
C5 C16 1.408(3) .
C6 C7 1.383(3) .
C6 H2 0.959 .
C7 C8 1.426(3) .
C7 H3 0.957 .
C8 C17 1.419(3) .
C8 C9 1.421(3) .
C9 C10 1.399(3) .
C9 H4 0.960 .
C10 C11 1.408(3) .
C10 C33 1.543(3) .
C11 C12 1.421(3) .
C11 H5 0.964 .
C12 C17 1.413(3) .
C12 C13 1.430(3) .
C13 C14 1.390(3) .
C13 H6 0.961 .
C14 C15 1.398(3) .
C14 H7 0.960 .
C15 C16 1.411(3) .
C15 C18 1.467(3) .
C16 C17 1.399(3) .
C18 C19 1.372(3) .
C19 C20 1.435(3) .
C19 C27 1.488(3) .
C20 C1 1.396(3) 3_645
C21 C26 1.388(3) .
C21 C22 1.394(3) .
C22 C23 1.383(3) .
C22 H8 0.963 .
C23 C24 1.375(4) .
C23 H9 0.961 .
C24 C25 1.379(4) .
C24 H10 0.964 .
C25 C26 1.382(4) .
C25 H11 0.962 .
C26 H12 0.956 .
C27 C32 1.380(3) .
C27 C28 1.383(3) .
C28 C29 1.377(4) .
C28 H13 0.970 .
C29 C30 1.368(5) .
C29 H14 0.965 .
C30 C31 1.377(5) .
C30 H15 0.968 .
C31 C32 1.379(4) .
C31 H16 0.968 .
C32 H17 0.960 .
C33 C36 1.510(4) .
C33 C35 1.511(4) .
C33 C34 1.523(4) .
C34 H18 0.937 .
C34 H19 0.978 .
C34 H20 0.957 .
C35 H21 0.970 .
C35 H22 0.951 .
C35 H23 0.966 .
C36 H24 0.948 .
C36 H25 0.963 .
C36 H26 0.965 .
C37 C38 1.381(4) .
C37 C42 1.387(4) .
C37 C43 1.500(4) .
C38 C39 1.389(4) .
C38 H27 0.970 .
C39 C40 1.373(4) .
C39 H28 0.960 .
C40 C41 1.386(4) .
C40 H29 0.966 .
C41 C42 1.394(4) .
C41 C44 1.499(4) .
C42 H30 0.967 .
C43 H31 0.951 .
C43 H32 0.959 .
C43 H33 0.962 .
C44 H34 0.950 .
C44 H35 0.956 .
C44 H36 0.984 .

loop_
_geom_torsion_atom_site_label_1
_geom_torsion_atom_site_label_2
_geom_torsion_atom_site_label_3
_geom_torsion_atom_site_label_4
_geom_torsion
_geom_torsion_site_symmetry_1
_geom_torsion_site_symmetry_4
C20 C1 C2 C3 -178.8(2) 3_645 .
C20 C1 C2 C20 -0.7(4) 3_645 .
C1 C2 C3 C4 179.7(2) . .
C20 C2 C3 C4 1.7(3) . .
C1 C2 C3 C21 1.3(3) . .
C20 C2 C3 C21 -176.7(2) . .
C2 C3 C4 C18 -0.6(3) . .
C21 C3 C4 C18 177.8(2) . .
C2 C3 C4 C5 177.6(2) . .
C21 C3 C4 C5 -4.0(4) . .
C3 C4 C5 C6 1.2(5) . .
C18 C4 C5 C6 179.6(3) . .
C3 C4 C5 C16 -179.2(2) . .
C18 C4 C5 C16 -0.8(2) . .
C16 C5 C6 C7 0.3(3) . .
C4 C5 C6 C7 179.8(2) . .
C5 C6 C7 C8 -0.7(4) . .
C6 C7 C8 C17 1.1(4) . .
C6 C7 C8 C9 -178.7(2) . .
C17 C8 C9 C10 -1.3(4) . .
C7 C8 C9 C10 178.5(2) . .
C8 C9 C10 C11 3.0(4) . .
C8 C9 C10 C33 178.3(2) . .
C9 C10 C11 C12 -3.8(4) . .
C33 C10 C11 C12 -179.2(2) . .
C10 C11 C12 C17 2.8(4) . .
C10 C11 C12 C13 -176.5(2) . .
C17 C12 C13 C14 0.6(4) . .
C11 C12 C13 C14 179.9(2) . .
C12 C13 C14 C15 0.1(4) . .
C13 C14 C15 C16 -1.2(3) . .
C13 C14 C15 C18 -179.7(2) . .
C6 C5 C16 C17 -0.3(3) . .
C4 C5 C16 C17 -180.0(2) . .
C6 C5 C16 C15 179.9(2) . .
C4 C5 C16 C15 0.3(3) . .
C14 C15 C16 C17 1.8(3) . .
C18 C15 C16 C17 -179.4(2) . .
C14 C15 C16 C5 -178.5(2) . .
C18 C15 C16 C5 0.4(3) . .
C5 C16 C17 C12 179.2(2) . .
C15 C16 C17 C12 -1.1(3) . .
C5 C16 C17 C8 0.8(3) . .
C15 C16 C17 C8 -179.5(2) . .
C11 C12 C17 C16 -179.4(2) . .
C13 C12 C17 C16 -0.1(3) . .
C11 C12 C17 C8 -1.1(3) . .
C13 C12 C17 C8 178.3(2) . .
C9 C8 C17 C16 178.7(2) . .
C7 C8 C17 C16 -1.1(3) . .
C9 C8 C17 C12 0.4(3) . .
C7 C8 C17 C12 -179.5(2) . .
C3 C4 C18 C19 -0.2(3) . .
C5 C4 C18 C19 -178.8(2) . .
C3 C4 C18 C15 179.6(2) . .
C5 C4 C18 C15 1.1(2) . .
C14 C15 C18 C19 -2.5(5) . .
C16 C15 C18 C19 178.9(2) . .
C14 C15 C18 C4 177.7(3) . .
C16 C15 C18 C4 -0.9(2) . .
C4 C18 C19 C20 -0.2(3) . .
C15 C18 C19 C20 180.0(2) . .
C4 C18 C19 C27 177.9(2) . .
C15 C18 C19 C27 -2.0(4) . .
C18 C19 C20 C1 -179.6(2) . 3_645
C27 C19 C20 C1 2.3(3) . 3_645
C18 C19 C20 C2 1.4(3) . .
C27 C19 C20 C2 -176.8(2) . .
C1 C2 C20 C1 0.7(4) . 3_645
C3 C2 C20 C1 178.8(2) . 3_645
C1 C2 C20 C19 179.8(2) . .
C3 C2 C20 C19 -2.2(3) . .
C4 C3 C21 C26 107.9(3) . .
C2 C3 C21 C26 -73.7(3) . .
C4 C3 C21 C22 -74.5(3) . .
C2 C3 C21 C22 103.8(3) . .
C26 C21 C22 C23 0.2(4) . .
C3 C21 C22 C23 -177.5(2) . .
C21 C22 C23 C24 0.1(4) . .
C22 C23 C24 C25 -0.6(5) . .
C23 C24 C25 C26 0.7(5) . .
C24 C25 C26 C21 -0.4(4) . .
C22 C21 C26 C25 0.0(4) . .
C3 C21 C26 C25 177.6(2) . .
C18 C19 C27 C32 85.1(3) . .
C20 C19 C27 C32 -96.8(3) . .
C18 C19 C27 C28 -97.4(3) . .
C20 C19 C27 C28 80.7(3) . .
C32 C27 C28 C29 -1.7(4) . .
C19 C27 C28 C29 -179.3(2) . .
C27 C28 C29 C30 2.3(5) . .
C28 C29 C30 C31 -1.4(5) . .
C29 C30 C31 C32 0.0(5) . .
C30 C31 C32 C27 0.6(5) . .
C28 C27 C32 C31 0.3(4) . .
C19 C27 C32 C31 177.8(2) . .
C9 C10 C33 C36 -96.2(3) . .
C11 C10 C33 C36 79.1(3) . .
C9 C10 C33 C35 25.0(4) . .
C11 C10 C33 C35 -159.7(3) . .
C9 C10 C33 C34 144.3(3) . .
C11 C10 C33 C34 -40.4(3) . .
C42 C37 C38 C39 -0.4(4) . .
C43 C37 C38 C39 -178.3(3) . .
C37 C38 C39 C40 -0.1(4) . .
C38 C39 C40 C41 0.5(5) . .
C39 C40 C41 C42 -0.4(4) . .
C39 C40 C41 C44 -179.8(3) . .
C38 C37 C42 C41 0.5(4) . .
C43 C37 C42 C41 178.4(3) . .
C40 C41 C42 C37 -0.1(4) . .
C44 C41 C42 C37 179.3(3) . .
